data_7200680
loop_
_publ_author_name
'Zhou, Hong'
'Chen, Lei'
'Chen, Rong'
'Peng, Zheng-He'
'Song, You'
'Pan, Zhi-Quan'
'Huang, Qi-Mao'
'Hu, Xue-Lei'
'Bai, Zheng-Wu'

_publ_section_title
;
 Hexamine copper(II) coordination polymers: synthesis, structure and
 magnetic properties
;
_journal_issue 4
_journal_name_full CrystEngComm
_journal_page_first 671
_journal_paper_doi 10.1039/b820108k
_journal_volume 11
_journal_year 2009
_chemical_formula_moiety '4(C31 H76 Br2 Cu4 N12 O3), 12(Cl O4), 9(H4 O2), 4(Br)'
_chemical_formula_sum 'C124 H324 Br12 Cl12 Cu16 N48 O70'
_chemical_formula_weight 6009.27
_chemical_name_systematic
;
?
;
_space_group_IT_number 14
_symmetry_cell_setting monoclinic
_symmetry_space_group_name_Hall '-P 2yn'
_symmetry_space_group_name_H-M 'P 1 21/n 1'
_atom_sites_solution_hydrogens geom
_atom_sites_solution_primary direct
_atom_sites_solution_secondary difmap
_audit_creation_method SHELXL-97
_cell_angle_alpha 90.00
_cell_angle_beta 100.0580(10)
_cell_angle_gamma 90.00
_cell_formula_units_Z 1
_cell_length_a 14.1105(8)
_cell_length_b 18.4033(10)
_cell_length_c 21.9209(13)
_cell_measurement_reflns_used 4759
_cell_measurement_temperature 293(2)
_cell_measurement_theta_max 25.47
_cell_measurement_theta_min 2.01
_cell_volume 5604.9(6)
_computing_cell_refinement SMART
_computing_data_collection 'SMART (Bruker, 2000)'
_computing_data_reduction 'SAINT (Bruker, 2000)'
_computing_molecular_graphics SHELXTL
_computing_publication_material SHELXTL
_computing_structure_refinement SHELXTL
_computing_structure_solution 'SHELXTL (Bruker, 2000)'
_diffrn_ambient_temperature 293(2)
_diffrn_measured_fraction_theta_full 0.998
_diffrn_measured_fraction_theta_max 0.998
_diffrn_measurement_device_type 'Bruker Smart Apex CCD area detector'
_diffrn_measurement_method 'phi and omega scans'
_diffrn_radiation_monochromator graphite
_diffrn_radiation_source 'sealed tube'
_diffrn_radiation_type MoK\a
_diffrn_radiation_wavelength 0.71073
_diffrn_reflns_av_R_equivalents 0.0450
_diffrn_reflns_av_sigmaI/netI 0.0724
_diffrn_reflns_limit_h_max 17
_diffrn_reflns_limit_h_min -17
_diffrn_reflns_limit_k_max 22
_diffrn_reflns_limit_k_min -22
_diffrn_reflns_limit_l_max 27
_diffrn_reflns_limit_l_min -17
_diffrn_reflns_number 30289
_diffrn_reflns_theta_full 26.00
_diffrn_reflns_theta_max 26.00
_diffrn_reflns_theta_min 1.45
_exptl_absorpt_coefficient_mu 3.851
_exptl_absorpt_correction_T_max 0.46
_exptl_absorpt_correction_T_min 0.41
_exptl_absorpt_correction_type multi-scan
_exptl_absorpt_process_details 'SADABS, Bruker(2000)'
_exptl_crystal_density_diffrn 1.780
_exptl_crystal_density_method 'not measured'
_exptl_crystal_F_000 3052
_exptl_crystal_size_max 0.28
_exptl_crystal_size_mid 0.20
_exptl_crystal_size_min 0.20
_refine_diff_density_max 0.574
_refine_diff_density_min -0.976
_refine_diff_density_rms 0.118
_refine_ls_extinction_method none
_refine_ls_goodness_of_fit_ref 1.052
_refine_ls_hydrogen_treatment constr
_refine_ls_matrix_type fullcycle
_refine_ls_number_parameters 640
_refine_ls_number_reflns 11007
_refine_ls_number_restraints 0
_refine_ls_restrained_S_all 1.052
_refine_ls_R_factor_all 0.0872
_refine_ls_R_factor_gt 0.0619
_refine_ls_shift/su_max 0.000
_refine_ls_shift/su_mean 0.000
_refine_ls_structure_factor_coef Fsqd
_refine_ls_weighting_details 'calc w=1/[\s^2^(Fo^2^)+(0.06P)^2^+1.85P] where P=(Fo^2^+2Fc^2^)/3'
_refine_ls_weighting_scheme calc
_refine_ls_wR_factor_gt 0.1234
_refine_ls_wR_factor_ref 0.1289
_reflns_number_gt 7772
_reflns_number_total 11007
_reflns_threshold_expression >2sigma(I)
_cod_data_source_file b820108k.txt
_cod_data_source_block 050613cm
_cod_depositor_comments
;
The following automatic conversions were performed:
'_symmetry_cell_setting' value 'Monoclinic' changed to 'monoclinic'
according to '/home/saulius/struct/CIF-dictionaries/cif_core.dic'
dictionary named 'cif_core.dic' version 2.4.1 from 2010-06-29.

Automatic conversion script
Id: cif_fix_enum 1527 2010-12-29 10:47:43Z saulius 
;
_cod_original_sg_symbol_H-M 'P2(1)/n '
_cod_database_code 7200680

loop_
_symmetry_equiv_pos_as_xyz
'x, y, z'
'-x+1/2, y+1/2, -z+1/2'
'-x, -y, -z'
'x-1/2, -y-1/2, z-1/2'

loop_
_atom_site_label
_atom_site_type_symbol
_atom_site_fract_x
_atom_site_fract_y
_atom_site_fract_z
_atom_site_U_iso_or_equiv
_atom_site_adp_type
_atom_site_occupancy
_atom_site_symmetry_multiplicity
_atom_site_calc_flag
_atom_site_refinement_flags
_atom_site_disorder_assembly
_atom_site_disorder_group
Br1 Br 1.03743(5) 0.73530(3) 0.44748(3) 0.04821(16) Uani 1 1 d . . .
Br2 Br 0.53290(5) 0.72220(3) 0.61778(3) 0.04851(16) Uani 1 1 d . . .
Br3 Br 0.75518(4) 0.53746(3) 0.50927(3) 0.03534(12) Uani 1 1 d . . .
C1 C 0.8392(5) 0.6065(3) 0.3548(3) 0.0447(14) Uani 1 1 d . . .
H1A H 0.8039 0.5610 0.3489 0.054 Uiso 1 1 calc R . .
H1B H 0.9034 0.5958 0.3769 0.054 Uiso 1 1 calc R . .
C2 C 0.8465(5) 0.6383(3) 0.2920(3) 0.0456(15) Uani 1 1 d . . .
H2A H 0.8790 0.6036 0.2695 0.055 Uiso 1 1 calc R . .
H2B H 0.7820 0.6452 0.2688 0.055 Uiso 1 1 calc R . .
C3 C 0.8994(4) 0.7097(3) 0.2948(3) 0.0323(12) Uani 1 1 d . . .
H3A H 0.9617 0.7035 0.3212 0.039 Uiso 1 1 calc R . .
H3B H 0.9110 0.7211 0.2535 0.039 Uiso 1 1 calc R . .
C4 C 0.9143(4) 0.8381(3) 0.3124(3) 0.0418(14) Uani 1 1 d . . .
H4A H 0.9779 0.8276 0.3355 0.050 Uiso 1 1 calc R . .
H4B H 0.9205 0.8428 0.2692 0.050 Uiso 1 1 calc R . .
C5 C 0.8834(5) 0.9094(3) 0.3336(3) 0.0507(17) Uani 1 1 d . . .
H5A H 0.8176 0.9185 0.3135 0.061 Uiso 1 1 calc R . .
H5B H 0.9235 0.9471 0.3205 0.061 Uiso 1 1 calc R . .
C6 C 0.8890(4) 0.9144(3) 0.4031(3) 0.0387(13) Uani 1 1 d . . .
H6A H 0.9546 0.9052 0.4234 0.046 Uiso 1 1 calc R . .
H6B H 0.8719 0.9632 0.4139 0.046 Uiso 1 1 calc R . .
C7 C 1.0669(4) 0.8816(3) 0.5769(3) 0.0362(12) Uani 1 1 d . . .
H7A H 1.0542 0.9307 0.5896 0.043 Uiso 1 1 calc R . .
H7B H 1.0646 0.8817 0.5324 0.043 Uiso 1 1 calc R . .
C8 C 1.1665(4) 0.8580(3) 0.6093(3) 0.0442(15) Uani 1 1 d . . .
H8A H 1.2137 0.8927 0.5999 0.053 Uiso 1 1 calc R . .
H8B H 1.1684 0.8586 0.6537 0.053 Uiso 1 1 calc R . .
C9 C 1.1939(4) 0.7829(3) 0.5901(3) 0.0350(12) Uani 1 1 d . . .
H9A H 1.1875 0.7825 0.5453 0.042 Uiso 1 1 calc R . .
H9B H 1.2616 0.7756 0.6068 0.042 Uiso 1 1 calc R . .
C10 C 1.1857(4) 0.6543(3) 0.5848(3) 0.0349(12) Uani 1 1 d . . .
H10A H 1.2533 0.6536 0.6033 0.042 Uiso 1 1 calc R . .
H10B H 1.1820 0.6595 0.5404 0.042 Uiso 1 1 calc R . .
C11 C 1.1424(4) 0.5817(3) 0.5970(3) 0.0371(13) Uani 1 1 d . . .
H11A H 1.1375 0.5788 0.6405 0.044 Uiso 1 1 calc R . .
H11B H 1.1854 0.5433 0.5884 0.044 Uiso 1 1 calc R . .
C12 C 1.0439(5) 0.5692(3) 0.5584(3) 0.0493(15) Uani 1 1 d . . .
H12A H 1.0479 0.5735 0.5148 0.059 Uiso 1 1 calc R . .
H12B H 1.0226 0.5203 0.5656 0.059 Uiso 1 1 calc R . .
C13 C 0.6941(4) 0.8701(3) 0.7062(3) 0.0375(13) Uani 1 1 d . . .
H13A H 0.6289 0.8714 0.6832 0.045 Uiso 1 1 calc R . .
H13B H 0.7197 0.9191 0.7082 0.045 Uiso 1 1 calc R . .
C14 C 0.6934(5) 0.8421(3) 0.7714(3) 0.0431(14) Uani 1 1 d . . .
H14A H 0.6565 0.8754 0.7923 0.052 Uiso 1 1 calc R . .
H14B H 0.7589 0.8419 0.7941 0.052 Uiso 1 1 calc R . .
C15 C 0.6513(4) 0.7662(3) 0.7732(3) 0.0398(13) Uani 1 1 d . . .
H15A H 0.6400 0.7573 0.8150 0.048 Uiso 1 1 calc R . .
H15B H 0.5892 0.7656 0.7461 0.048 Uiso 1 1 calc R . .
C16 C 0.6535(4) 0.6373(3) 0.7646(3) 0.0351(12) Uani 1 1 d . . .
H16A H 0.5887 0.6431 0.7417 0.042 Uiso 1 1 calc R . .
H16B H 0.6489 0.6341 0.8081 0.042 Uiso 1 1 calc R . .
C17 C 0.6927(4) 0.5658(3) 0.7455(2) 0.0354(12) Uani 1 1 d . . .
H17A H 0.6583 0.5262 0.7612 0.042 Uiso 1 1 calc R . .
H17B H 0.7600 0.5619 0.7644 0.042 Uiso 1 1 calc R . .
C18 C 0.6838(4) 0.5579(3) 0.6757(2) 0.0327(11) Uani 1 1 d . . .
H18A H 0.7041 0.5096 0.6659 0.039 Uiso 1 1 calc R . .
H18B H 0.6170 0.5639 0.6563 0.039 Uiso 1 1 calc R . .
C19 C 0.4800(4) 0.6016(3) 0.4745(3) 0.0450(14) Uani 1 1 d . . .
H19A H 0.4800 0.5916 0.5180 0.054 Uiso 1 1 calc R . .
H19B H 0.4891 0.5559 0.4542 0.054 Uiso 1 1 calc R . .
C20 C 0.3840(4) 0.6344(3) 0.4456(3) 0.0450(15) Uani 1 1 d . . .
H20A H 0.3847 0.6435 0.4021 0.054 Uiso 1 1 calc R . .
H20B H 0.3337 0.5991 0.4480 0.054 Uiso 1 1 calc R . .
C21 C 0.3595(4) 0.7027(3) 0.4745(3) 0.0371(13) Uani 1 1 d . . .
H21A H 0.3657 0.6944 0.5187 0.045 Uiso 1 1 calc R . .
H21B H 0.2923 0.7133 0.4589 0.045 Uiso 1 1 calc R . .
C22 C 0.3766(4) 0.8296(3) 0.4980(3) 0.0365(12) Uani 1 1 d . . .
H22A H 0.3775 0.8143 0.5404 0.044 Uiso 1 1 calc R . .
H22B H 0.3097 0.8357 0.4790 0.044 Uiso 1 1 calc R . .
C23 C 0.4248(4) 0.9028(3) 0.4996(3) 0.0407(14) Uani 1 1 d . . .
H23A H 0.3851 0.9384 0.5160 0.049 Uiso 1 1 calc R . .
H23B H 0.4291 0.9171 0.4576 0.049 Uiso 1 1 calc R . .
C24 C 0.5244(5) 0.9039(3) 0.5383(3) 0.0445(15) Uani 1 1 d . . .
H24A H 0.5483 0.9534 0.5419 0.053 Uiso 1 1 calc R . .
H24B H 0.5215 0.8862 0.5796 0.053 Uiso 1 1 calc R . .
C25 C 0.7516(4) 0.7850(3) 0.2826(2) 0.0316(11) Uani 1 1 d . . .
H25A H 0.7230 0.8260 0.3005 0.038 Uiso 1 1 calc R . .
H25B H 0.7129 0.7425 0.2872 0.038 Uiso 1 1 calc R . .
C26 C 0.7475(4) 0.7995(3) 0.2133(2) 0.0294(11) Uani 1 1 d . . .
H26A H 0.7650 0.8496 0.2072 0.035 Uiso 1 1 calc R . .
H26B H 0.7932 0.7684 0.1976 0.035 Uiso 1 1 calc R . .
C27 C 0.6467(4) 0.7850(3) 0.1777(2) 0.0326(12) Uani 1 1 d . . .
H27A H 0.6234 0.7398 0.1924 0.039 Uiso 1 1 calc R . .
H27B H 0.6044 0.8236 0.1867 0.039 Uiso 1 1 calc R . .
C28 C 0.8083(4) 0.7026(3) 0.7932(3) 0.0357(12) Uani 1 1 d . . .
H28A H 0.8421 0.7464 0.7849 0.043 Uiso 1 1 calc R . .
H28B H 0.8427 0.6616 0.7797 0.043 Uiso 1 1 calc R . .
C29 C 0.8119(4) 0.6965(3) 0.8632(2) 0.0307(12) Uani 1 1 d . . .
H29A H 0.7664 0.7304 0.8759 0.037 Uiso 1 1 calc R . .
H29B H 0.7935 0.6478 0.8733 0.037 Uiso 1 1 calc R . .
C30 C 0.9131(4) 0.7132(3) 0.8982(3) 0.0361(12) Uani 1 1 d . . .
H30A H 0.9541 0.6716 0.8949 0.043 Uiso 1 1 calc R . .
H30B H 0.9389 0.7540 0.8783 0.043 Uiso 1 1 calc R . .
C31 C 0.7924(5) 0.7377(3) 0.5311(4) 0.0502(17) Uani 1 1 d . . .
Cl2 Cl 0.02199(11) 0.87281(9) 0.77962(8) 0.0478(4) Uani 1 1 d . . .
Cl3 Cl 0.58371(10) 0.96430(8) 0.33841(7) 0.0432(3) Uani 1 1 d . . .
Cl11 Cl 0.81595(11) 0.98522(8) 0.57669(8) 0.0439(3) Uani 1 1 d . . .
Cu1 Cu 0.84047(5) 0.75663(3) 0.41082(3) 0.03085(15) Uani 1 1 d . . .
Cu2 Cu 0.99606(5) 0.72807(4) 0.56717(4) 0.03890(17) Uani 1 1 d . . .
Cu3 Cu 0.72262(5) 0.71753(4) 0.66178(3) 0.03436(15) Uani 1 1 d . . .
Cu4 Cu 0.56293(5) 0.75163(4) 0.50276(4) 0.04022(17) Uani 1 1 d . . .
N1 N 0.7907(4) 0.6557(3) 0.3926(2) 0.0384(11) Uani 1 1 d . . .
H1C H 0.7905 0.6336 0.4292 0.046 Uiso 1 1 calc R . .
H1D H 0.7289 0.6595 0.3737 0.046 Uiso 1 1 calc R . .
N2 N 0.8506(3) 0.7731(2) 0.3181(2) 0.0322(10) Uani 1 1 d . . .
N3 N 0.8244(3) 0.8621(2) 0.4256(2) 0.0332(10) Uani 1 1 d . . .
H3C H 0.7637 0.8741 0.4085 0.040 Uiso 1 1 calc R . .
H3D H 0.8298 0.8685 0.4667 0.040 Uiso 1 1 calc R . .
N4 N 0.9925(3) 0.8320(2) 0.5925(2) 0.0363(11) Uani 1 1 d . . .
H4C H 0.9347 0.8501 0.5755 0.044 Uiso 1 1 calc R . .
H4D H 0.9959 0.8332 0.6339 0.044 Uiso 1 1 calc R . .
N5 N 1.1405(3) 0.7199(2) 0.6082(2) 0.0303(9) Uani 1 1 d . . .
N6 N 0.9724(3) 0.6223(2) 0.5740(2) 0.0361(11) Uani 1 1 d . . .
H6C H 0.9650 0.6135 0.6133 0.043 Uiso 1 1 calc R . .
H6D H 0.9157 0.6124 0.5496 0.043 Uiso 1 1 calc R . .
N7 N 0.7539(4) 0.8222(2) 0.6743(2) 0.0397(11) Uani 1 1 d . . .
H7C H 0.8146 0.8249 0.6954 0.048 Uiso 1 1 calc R . .
H7D H 0.7544 0.8415 0.6367 0.048 Uiso 1 1 calc R . .
N8 N 0.7098(3) 0.7045(3) 0.7552(2) 0.0360(10) Uani 1 1 d . . .
N9 N 0.7434(3) 0.6125(2) 0.6507(2) 0.0321(10) Uani 1 1 d . . .
H9C H 0.7371 0.6044 0.6097 0.039 Uiso 1 1 calc R . .
H9D H 0.8051 0.6030 0.6672 0.039 Uiso 1 1 calc R . .
N10 N 0.5604(3) 0.6517(2) 0.4687(2) 0.0354(11) Uani 1 1 d . . .
H10C H 0.5627 0.6556 0.4281 0.043 Uiso 1 1 calc R . .
H10D H 0.6152 0.6297 0.4866 0.043 Uiso 1 1 calc R . .
N11 N 0.4175(3) 0.7694(2) 0.4650(2) 0.0295(9) Uani 1 1 d . . .
N12 N 0.5914(3) 0.8576(2) 0.5098(2) 0.0375(11) Uani 1 1 d . . .
H12C H 0.6509 0.8631 0.5320 0.045 Uiso 1 1 calc R . .
H12D H 0.5927 0.8748 0.4715 0.045 Uiso 1 1 calc R . .
O1 O 0.8651(3) 0.7394(2) 0.50549(18) 0.0366(9) Uani 1 1 d . . .
O2 O 0.8008(3) 0.7295(2) 0.58764(19) 0.0414(9) Uani 1 1 d . . .
O3 O 0.7119(3) 0.7435(2) 0.49720(19) 0.0417(10) Uani 1 1 d . . .
O4 O 1.1121(3) 0.57596(19) 0.39211(16) 0.0328(8) Uani 1 1 d . . .
H4H H 1.0928 0.6156 0.4056 0.039 Uiso 1 1 d R . .
H4F H 1.1632 0.5622 0.4157 0.049 Uiso 1 1 d R . .
O5 O 0.4362(3) 0.9559(2) 0.1867(2) 0.0454(10) Uani 1 1 d . . .
H5D H 0.4560 0.9874 0.1636 0.068 Uiso 1 1 d R . .
H5F H 0.4706 0.9575 0.2226 0.054 Uiso 1 1 d R . .
O6 O 0.1044(5) 0.0598(4) 0.8461(3) 0.0393(19) Uani 0.50 1 d P . .
H6H H 0.0550 0.0327 0.8390 0.047 Uiso 0.50 1 d PR . .
H6E H 0.0864 0.1034 0.8379 0.047 Uiso 0.50 1 d PR . .
O11 O 0.8962(3) 0.9874(2) 0.6245(2) 0.0550(12) Uani 1 1 d . . .
O12 O 0.7339(3) 1.0075(2) 0.6029(2) 0.0528(12) Uani 1 1 d . . .
O13 O 0.8241(3) 1.0272(2) 0.5258(2) 0.0551(12) Uani 1 1 d . . .
O14 O 0.7997(3) 0.9106(2) 0.5573(2) 0.0507(11) Uani 1 1 d . . .
O21 O 0.0721(3) 0.8298(3) 0.8279(2) 0.0564(12) Uani 1 1 d . . .
O22 O 0.0869(3) 0.9095(3) 0.7507(2) 0.0580(12) Uani 1 1 d . . .
O23 O -0.0267(3) 0.8236(3) 0.7341(2) 0.0561(12) Uani 1 1 d . . .
O24 O -0.0463(3) 0.9127(2) 0.8016(2) 0.0562(12) Uani 1 1 d . . .
O31 O 0.6174(4) 0.9150(3) 0.3823(2) 0.0571(12) Uani 1 1 d . . .
O32 O 0.6136(3) 0.9493(3) 0.2830(2) 0.0559(12) Uani 1 1 d . . .
O33 O 0.4859(4) 0.9671(3) 0.3319(2) 0.0588(12) Uani 1 1 d . . .
O34 O 0.6186(4) 1.0307(3) 0.3546(2) 0.0588(13) Uani 1 1 d . . .

loop_
_atom_site_aniso_label
_atom_site_aniso_U_11
_atom_site_aniso_U_22
_atom_site_aniso_U_33
_atom_site_aniso_U_23
_atom_site_aniso_U_13
_atom_site_aniso_U_12
Br1 0.0509(4) 0.0389(3) 0.0460(3) -0.0047(3) -0.0163(3) 0.0131(3)
Br2 0.0454(3) 0.0488(3) 0.0415(3) 0.0138(3) -0.0198(3) -0.0125(3)
Br3 0.0411(3) 0.0310(3) 0.0342(3) 0.0006(2) 0.0075(2) 0.0029(2)
C1 0.053(4) 0.027(3) 0.052(4) 0.000(3) 0.003(3) 0.011(3)
C2 0.057(4) 0.051(3) 0.032(3) -0.013(3) 0.014(3) 0.008(3)
C3 0.024(2) 0.033(3) 0.040(3) 0.000(2) 0.005(2) 0.012(2)
C4 0.031(3) 0.053(4) 0.040(3) 0.012(3) 0.003(2) -0.017(3)
C5 0.060(4) 0.041(3) 0.048(4) 0.013(3) 0.001(3) -0.026(3)
C6 0.037(3) 0.038(3) 0.038(3) -0.003(2) -0.001(3) -0.025(2)
C7 0.040(3) 0.036(3) 0.033(3) 0.004(2) 0.007(3) -0.003(2)
C8 0.034(3) 0.035(3) 0.063(4) 0.002(3) 0.008(3) -0.016(2)
C9 0.027(3) 0.043(3) 0.034(3) 0.016(2) 0.003(2) 0.002(2)
C10 0.033(3) 0.037(3) 0.035(3) -0.003(2) 0.006(2) 0.010(2)
C11 0.042(3) 0.035(3) 0.031(3) -0.005(2) -0.003(2) 0.013(2)
C12 0.055(4) 0.042(3) 0.048(4) -0.007(3) 0.000(3) -0.001(3)
C13 0.034(3) 0.035(3) 0.043(3) -0.002(3) 0.004(3) 0.007(2)
C14 0.053(4) 0.046(3) 0.032(3) -0.013(3) 0.013(3) 0.010(3)
C15 0.028(3) 0.055(4) 0.035(3) -0.004(3) 0.004(2) 0.014(2)
C16 0.029(3) 0.045(3) 0.031(3) 0.001(2) 0.005(2) -0.014(2)
C17 0.031(3) 0.044(3) 0.033(3) 0.009(2) 0.010(2) -0.018(2)
C18 0.028(3) 0.041(3) 0.030(3) 0.004(2) 0.007(2) -0.009(2)
C19 0.052(4) 0.030(3) 0.049(4) 0.001(3) -0.001(3) -0.002(3)
C20 0.037(3) 0.042(3) 0.053(4) 0.015(3) 0.000(3) -0.017(3)
C21 0.026(3) 0.049(3) 0.035(3) 0.010(3) 0.002(2) -0.015(2)
C22 0.034(3) 0.045(3) 0.028(3) 0.004(3) -0.003(2) 0.009(2)
C23 0.049(3) 0.031(3) 0.038(3) 0.001(2) -0.005(3) 0.007(2)
C24 0.055(4) 0.034(3) 0.039(3) -0.011(3) -0.006(3) -0.001(3)
C25 0.033(3) 0.034(3) 0.028(3) 0.003(2) 0.006(2) -0.003(2)
C26 0.029(3) 0.026(2) 0.029(3) 0.006(2) -0.005(2) -0.011(2)
C27 0.032(3) 0.037(3) 0.029(3) -0.001(2) 0.007(2) -0.005(2)
C28 0.035(3) 0.034(3) 0.036(3) 0.009(2) -0.002(2) 0.000(2)
C29 0.029(3) 0.031(3) 0.028(3) 0.006(2) -0.006(2) -0.020(2)
C30 0.035(3) 0.033(3) 0.037(3) -0.001(2) -0.004(2) 0.004(2)
C31 0.052(4) 0.026(3) 0.070(5) -0.002(3) 0.002(4) 0.007(3)
Cl2 0.0442(8) 0.0530(9) 0.0475(9) 0.0025(7) 0.0114(7) 0.0066(7)
Cl3 0.0362(7) 0.0393(7) 0.0510(9) 0.0086(7) -0.0014(7) 0.0016(6)
Cl11 0.0453(8) 0.0360(7) 0.0497(9) -0.0006(6) 0.0062(7) 0.0026(6)
Cu1 0.0342(3) 0.0332(3) 0.0272(3) 0.0015(3) 0.0109(3) -0.0035(3)
Cu2 0.0303(3) 0.0302(3) 0.0504(4) -0.0024(3) -0.0092(3) 0.0004(3)
Cu3 0.0364(4) 0.0345(3) 0.0346(4) 0.0001(3) 0.0128(3) -0.0025(3)
Cu4 0.0311(4) 0.0326(4) 0.0507(4) 0.0010(3) -0.0104(3) 0.0008(3)
N1 0.047(3) 0.042(3) 0.027(2) 0.003(2) 0.009(2) -0.002(2)
N2 0.039(2) 0.031(2) 0.026(2) 0.0056(19) 0.005(2) -0.0050(19)
N3 0.034(2) 0.032(2) 0.034(3) 0.004(2) 0.007(2) -0.0021(19)
N4 0.025(2) 0.037(2) 0.045(3) -0.002(2) 0.003(2) 0.0005(19)
N5 0.033(2) 0.026(2) 0.030(2) -0.0027(18) -0.0003(19) 0.0007(18)
N6 0.029(2) 0.029(2) 0.048(3) -0.006(2) -0.002(2) -0.0020(18)
N7 0.052(3) 0.034(2) 0.033(3) -0.002(2) 0.007(2) -0.004(2)
N8 0.035(2) 0.039(3) 0.035(3) 0.000(2) 0.007(2) -0.004(2)
N9 0.033(2) 0.034(2) 0.031(2) -0.0063(19) 0.010(2) -0.0024(19)
N10 0.032(2) 0.030(2) 0.041(3) 0.001(2) -0.004(2) 0.0004(18)
N11 0.024(2) 0.030(2) 0.033(2) 0.0010(19) 0.0012(18) 0.0022(17)
N12 0.029(2) 0.025(2) 0.053(3) 0.002(2) -0.009(2) -0.0034(18)
O1 0.042(2) 0.037(2) 0.032(2) 0.0069(17) 0.0095(18) -0.0010(17)
O2 0.034(2) 0.048(2) 0.035(2) -0.0040(19) -0.0137(18) 0.0032(18)
O3 0.030(2) 0.049(2) 0.038(2) -0.0037(19) -0.0172(17) 0.0158(17)
O4 0.038(2) 0.0357(19) 0.0268(19) 0.0132(16) 0.0098(17) 0.0193(17)
O5 0.039(2) 0.038(2) 0.053(3) -0.0159(19) -0.010(2) -0.0143(17)
O6 0.029(4) 0.046(4) 0.035(4) -0.011(4) -0.016(3) -0.020(3)
O11 0.049(3) 0.056(3) 0.053(3) -0.020(2) -0.013(2) 0.019(2)
O12 0.054(3) 0.052(3) 0.056(3) -0.017(2) 0.018(2) 0.027(2)
O13 0.057(3) 0.053(3) 0.060(3) 0.014(2) 0.022(2) -0.005(2)
O14 0.046(2) 0.051(3) 0.052(3) -0.011(2) 0.002(2) -0.001(2)
O21 0.056(3) 0.055(3) 0.053(3) 0.011(2) -0.003(2) 0.019(2)
O22 0.060(3) 0.061(3) 0.055(3) 0.015(2) 0.017(2) -0.009(2)
O23 0.051(3) 0.056(3) 0.053(3) -0.015(2) -0.011(2) -0.010(2)
O24 0.065(3) 0.049(3) 0.059(3) 0.013(2) 0.020(3) 0.015(2)
O31 0.060(3) 0.055(3) 0.058(3) 0.019(2) 0.017(2) 0.016(2)
O32 0.058(3) 0.058(3) 0.051(3) -0.006(2) 0.009(2) 0.016(2)
O33 0.062(3) 0.056(3) 0.058(3) -0.001(2) 0.009(2) 0.020(2)
O34 0.063(3) 0.056(3) 0.061(3) -0.015(2) 0.022(3) -0.025(2)

loop_
_atom_type_symbol
_atom_type_description
_atom_type_scat_dispersion_real
_atom_type_scat_dispersion_imag
_atom_type_scat_source
C C 0.0033 0.0016 'International Tables Vol C Tables 4.2.6.8 and 6.1.1.4'
H H 0.0000 0.0000 'International Tables Vol C Tables 4.2.6.8 and 6.1.1.4'
N N 0.0061 0.0033 'International Tables Vol C Tables 4.2.6.8 and 6.1.1.4'
O O 0.0106 0.0060 'International Tables Vol C Tables 4.2.6.8 and 6.1.1.4'
Cl Cl 0.1484 0.1585 'International Tables Vol C Tables 4.2.6.8 and 6.1.1.4'
Cu Cu 0.3201 1.2651 'International Tables Vol C Tables 4.2.6.8 and 6.1.1.4'
Br Br -0.2901 2.4595 'International Tables Vol C Tables 4.2.6.8 and 6.1.1.4'

loop_
_geom_angle_atom_site_label_1
_geom_angle_atom_site_label_2
_geom_angle_atom_site_label_3
_geom_angle
_geom_angle_site_symmetry_1
_geom_angle_site_symmetry_3
_geom_angle_publ_flag
Cu1 Br1 Cu2 85.17(2) . . ?
Cu3 Br2 Cu4 91.88(2) . . ?
N1 C1 C2 112.6(4) . . ?
N1 C1 H1A 109.1 . . ?
C2 C1 H1A 109.1 . . ?
N1 C1 H1B 109.1 . . ?
C2 C1 H1B 109.1 . . ?
H1A C1 H1B 107.8 . . ?
C3 C2 C1 114.3(5) . . ?
C3 C2 H2A 108.7 . . ?
C1 C2 H2A 108.7 . . ?
C3 C2 H2B 108.7 . . ?
C1 C2 H2B 108.7 . . ?
H2A C2 H2B 107.6 . . ?
N2 C3 C2 116.2(4) . . ?
N2 C3 H3A 108.2 . . ?
C2 C3 H3A 108.2 . . ?
N2 C3 H3B 108.2 . . ?
C2 C3 H3B 108.2 . . ?
H3A C3 H3B 107.4 . . ?
C5 C4 N2 117.5(4) . . ?
C5 C4 H4A 107.9 . . ?
N2 C4 H4A 107.9 . . ?
C5 C4 H4B 107.9 . . ?
N2 C4 H4B 107.9 . . ?
H4A C4 H4B 107.2 . . ?
C4 C5 C6 113.7(5) . . ?
C4 C5 H5A 108.8 . . ?
C6 C5 H5A 108.8 . . ?
C4 C5 H5B 108.8 . . ?
C6 C5 H5B 108.8 . . ?
H5A C5 H5B 107.7 . . ?
N3 C6 C5 111.8(4) . . ?
N3 C6 H6A 109.3 . . ?
C5 C6 H6A 109.3 . . ?
N3 C6 H6B 109.3 . . ?
C5 C6 H6B 109.3 . . ?
H6A C6 H6B 107.9 . . ?
N4 C7 C8 110.6(4) . . ?
N4 C7 H7A 109.5 . . ?
C8 C7 H7A 109.5 . . ?
N4 C7 H7B 109.5 . . ?
C8 C7 H7B 109.5 . . ?
H7A C7 H7B 108.1 . . ?
C9 C8 C7 113.0(5) . . ?
C9 C8 H8A 109.0 . . ?
C7 C8 H8A 109.0 . . ?
C9 C8 H8B 109.0 . . ?
C7 C8 H8B 109.0 . . ?
H8A C8 H8B 107.8 . . ?
N5 C9 C8 118.4(4) . . ?
N5 C9 H9A 107.7 . . ?
C8 C9 H9A 107.7 . . ?
N5 C9 H9B 107.7 . . ?
C8 C9 H9B 107.7 . . ?
H9A C9 H9B 107.1 . . ?
N5 C10 C11 116.2(4) . . ?
N5 C10 H10A 108.2 . . ?
C11 C10 H10A 108.2 . . ?
N5 C10 H10B 108.2 . . ?
C11 C10 H10B 108.2 . . ?
H10A C10 H10B 107.4 . . ?
C10 C11 C12 113.3(5) . . ?
C10 C11 H11A 108.9 . . ?
C12 C11 H11A 108.9 . . ?
C10 C11 H11B 108.9 . . ?
C12 C11 H11B 108.9 . . ?
H11A C11 H11B 107.7 . . ?
N6 C12 C11 111.4(4) . . ?
N6 C12 H12A 109.3 . . ?
C11 C12 H12A 109.3 . . ?
N6 C12 H12B 109.3 . . ?
C11 C12 H12B 109.3 . . ?
H12A C12 H12B 108.0 . . ?
N7 C13 C14 109.9(4) . . ?
N7 C13 H13A 109.7 . . ?
C14 C13 H13A 109.7 . . ?
N7 C13 H13B 109.7 . . ?
C14 C13 H13B 109.7 . . ?
H13A C13 H13B 108.2 . . ?
C13 C14 C15 113.7(5) . . ?
C13 C14 H14A 108.8 . . ?
C15 C14 H14A 108.8 . . ?
C13 C14 H14B 108.8 . . ?
C15 C14 H14B 108.8 . . ?
H14A C14 H14B 107.7 . . ?
N8 C15 C14 117.0(4) . . ?
N8 C15 H15A 108.1 . . ?
C14 C15 H15A 108.1 . . ?
N8 C15 H15B 108.1 . . ?
C14 C15 H15B 108.1 . . ?
H15A C15 H15B 107.3 . . ?
N8 C16 C17 116.7(4) . . ?
N8 C16 H16A 108.1 . . ?
C17 C16 H16A 108.1 . . ?
N8 C16 H16B 108.1 . . ?
C17 C16 H16B 108.1 . . ?
H16A C16 H16B 107.3 . . ?
C16 C17 C18 113.0(5) . . ?
C16 C17 H17A 109.0 . . ?
C18 C17 H17A 109.0 . . ?
C16 C17 H17B 109.0 . . ?
C18 C17 H17B 109.0 . . ?
H17A C17 H17B 107.8 . . ?
N9 C18 C17 110.8(4) . . ?
N9 C18 H18A 109.5 . . ?
C17 C18 H18A 109.5 . . ?
N9 C18 H18B 109.5 . . ?
C17 C18 H18B 109.5 . . ?
H18A C18 H18B 108.1 . . ?
N10 C19 C20 110.9(4) . . ?
N10 C19 H19A 109.5 . . ?
C20 C19 H19A 109.5 . . ?
N10 C19 H19B 109.5 . . ?
C20 C19 H19B 109.5 . . ?
H19A C19 H19B 108.1 . . ?
C21 C20 C19 114.8(5) . . ?
C21 C20 H20A 108.6 . . ?
C19 C20 H20A 108.6 . . ?
C21 C20 H20B 108.6 . . ?
C19 C20 H20B 108.6 . . ?
H20A C20 H20B 107.5 . . ?
C20 C21 N11 117.4(4) . . ?
C20 C21 H21A 108.0 . . ?
N11 C21 H21A 108.0 . . ?
C20 C21 H21B 108.0 . . ?
N11 C21 H21B 108.0 . . ?
H21A C21 H21B 107.2 . . ?
N11 C22 C23 117.6(5) . . ?
N11 C22 H22A 107.9 . . ?
C23 C22 H22A 107.9 . . ?
N11 C22 H22B 107.9 . . ?
C23 C22 H22B 107.9 . . ?
H22A C22 H22B 107.2 . . ?
C22 C23 C24 113.4(5) . . ?
C22 C23 H23A 108.9 . . ?
C24 C23 H23A 108.9 . . ?
C22 C23 H23B 108.9 . . ?
C24 C23 H23B 108.9 . . ?
H23A C23 H23B 107.7 . . ?
N12 C24 C23 110.7(5) . . ?
N12 C24 H24A 109.5 . . ?
C23 C24 H24A 109.5 . . ?
N12 C24 H24B 109.5 . . ?
C23 C24 H24B 109.5 . . ?
H24A C24 H24B 108.1 . . ?
N2 C25 C26 114.4(4) . . ?
N2 C25 H25A 108.7 . . ?
C26 C25 H25A 108.7 . . ?
N2 C25 H25B 108.7 . . ?
C26 C25 H25B 108.7 . . ?
H25A C25 H25B 107.6 . . ?
C27 C26 C25 110.4(4) . . ?
C27 C26 H26A 109.6 . . ?
C25 C26 H26A 109.6 . . ?
C27 C26 H26B 109.6 . . ?
C25 C26 H26B 109.6 . . ?
H26A C26 H26B 108.1 . . ?
N5 C27 C26 114.3(4) 4_575 . ?
N5 C27 H27A 108.7 4_575 . ?
C26 C27 H27A 108.7 . . ?
N5 C27 H27B 108.7 4_575 . ?
C26 C27 H27B 108.7 . . ?
H27A C27 H27B 107.6 . . ?
N8 C28 C29 115.2(4) . . ?
N8 C28 H28A 108.5 . . ?
C29 C28 H28A 108.5 . . ?
N8 C28 H28B 108.5 . . ?
C29 C28 H28B 108.5 . . ?
H28A C28 H28B 107.5 . . ?
C30 C29 C28 110.7(4) . . ?
C30 C29 H29A 109.5 . . ?
C28 C29 H29A 109.5 . . ?
C30 C29 H29B 109.5 . . ?
C28 C29 H29B 109.5 . . ?
H29A C29 H29B 108.1 . . ?
N11 C30 C29 114.3(4) 4_676 . ?
N11 C30 H30A 108.7 4_676 . ?
C29 C30 H30A 108.7 . . ?
N11 C30 H30B 108.7 4_676 . ?
C29 C30 H30B 108.7 . . ?
H30A C30 H30B 107.6 . . ?
O2 C31 O3 121.7(7) . . ?
O2 C31 O1 120.8(6) . . ?
O3 C31 O1 117.5(7) . . ?
O24 Cl2 O22 117.8(3) . . ?
O24 Cl2 O21 109.3(3) . . ?
O22 Cl2 O21 109.5(3) . . ?
O24 Cl2 O23 107.7(3) . . ?
O22 Cl2 O23 105.4(3) . . ?
O21 Cl2 O23 106.5(3) . . ?
O34 Cl3 O31 110.9(3) . . ?
O34 Cl3 O33 108.1(3) . . ?
O31 Cl3 O33 108.9(3) . . ?
O34 Cl3 O32 105.1(3) . . ?
O31 Cl3 O32 111.7(3) . . ?
O33 Cl3 O32 112.0(3) . . ?
O13 Cl11 O11 114.7(3) . . ?
O13 Cl11 O12 110.5(3) . . ?
O11 Cl11 O12 107.1(3) . . ?
O13 Cl11 O14 109.1(3) . . ?
O11 Cl11 O14 108.2(3) . . ?
O12 Cl11 O14 106.9(3) . . ?
N3 Cu1 N1 153.2(2) . . ?
N3 Cu1 O1 89.47(17) . . ?
N1 Cu1 O1 92.84(17) . . ?
N3 Cu1 N2 92.63(18) . . ?
N1 Cu1 N2 91.24(18) . . ?
O1 Cu1 N2 166.59(18) . . ?
N3 Cu1 Br1 103.16(14) . . ?
N1 Cu1 Br1 102.98(15) . . ?
O1 Cu1 Br1 72.79(11) . . ?
N2 Cu1 Br1 93.84(13) . . ?
N6 Cu2 N4 155.0(2) . . ?
N6 Cu2 N5 93.51(18) . . ?
N4 Cu2 N5 91.09(18) . . ?
N6 Cu2 O1 90.29(17) . . ?
N4 Cu2 O1 91.28(17) . . ?
N5 Cu2 O1 165.65(16) . . ?
N6 Cu2 Br1 100.55(15) . . ?
N4 Cu2 Br1 103.65(15) . . ?
N5 Cu2 Br1 93.45(12) . . ?
O1 Cu2 Br1 72.23(11) . . ?
N9 Cu3 N7 158.8(2) . . ?
N9 Cu3 N8 92.74(18) . . ?
N7 Cu3 N8 91.75(19) . . ?
N9 Cu3 O2 84.27(17) . . ?
N7 Cu3 O2 82.69(18) . . ?
N8 Cu3 O2 154.19(17) . . ?
N9 Cu3 Br2 98.46(13) . . ?
N7 Cu3 Br2 101.69(15) . . ?
N8 Cu3 Br2 95.97(13) . . ?
O2 Cu3 Br2 109.84(11) . . ?
N10 Cu4 N12 158.0(2) . . ?
N10 Cu4 N11 92.52(18) . . ?
N12 Cu4 N11 92.75(18) . . ?
N10 Cu4 O3 82.35(17) . . ?
N12 Cu4 O3 83.40(17) . . ?
N11 Cu4 O3 153.34(17) . . ?
N10 Cu4 Br2 99.83(14) . . ?
N12 Cu4 Br2 100.84(16) . . ?
N11 Cu4 Br2 95.62(12) . . ?
O3 Cu4 Br2 111.02(11) . . ?
C1 N1 Cu1 120.1(3) . . ?
C1 N1 H1C 107.3 . . ?
Cu1 N1 H1C 107.3 . . ?
C1 N1 H1D 107.3 . . ?
Cu1 N1 H1D 107.3 . . ?
H1C N1 H1D 106.9 . . ?
C3 N2 C25 112.5(4) . . ?
C3 N2 C4 105.9(3) . . ?
C25 N2 C4 110.9(3) . . ?
C3 N2 Cu1 109.5(2) . . ?
C25 N2 Cu1 108.2(3) . . ?
C4 N2 Cu1 109.8(2) . . ?
C6 N3 Cu1 119.4(3) . . ?
C6 N3 H3C 107.5 . . ?
Cu1 N3 H3C 107.5 . . ?
C6 N3 H3D 107.5 . . ?
Cu1 N3 H3D 107.5 . . ?
H3C N3 H3D 107.0 . . ?
C7 N4 Cu2 118.4(3) . . ?
C7 N4 H4C 107.7 . . ?
Cu2 N4 H4C 107.7 . . ?
C7 N4 H4D 107.7 . . ?
Cu2 N4 H4D 107.7 . . ?
H4C N4 H4D 107.1 . . ?
C9 N5 C10 105.8(3) . . ?
C9 N5 C27 112.1(3) . 4_676 ?
C10 N5 C27 110.1(3) . 4_676 ?
C9 N5 Cu2 109.5(2) . . ?
C10 N5 Cu2 110.6(2) . . ?
C27 N5 Cu2 108.6(3) 4_676 . ?
C12 N6 Cu2 119.9(3) . . ?
C12 N6 H6C 107.3 . . ?
Cu2 N6 H6C 107.3 . . ?
C12 N6 H6D 107.3 . . ?
Cu2 N6 H6D 107.3 . . ?
H6C N6 H6D 106.9 . . ?
C13 N7 Cu3 120.8(3) . . ?
C13 N7 H7C 107.1 . . ?
Cu3 N7 H7C 107.1 . . ?
C13 N7 H7D 107.1 . . ?
Cu3 N7 H7D 107.1 . . ?
H7C N7 H7D 106.8 . . ?
C28 N8 C15 112.0(4) . . ?
C28 N8 C16 111.6(4) . . ?
C15 N8 C16 105.0(3) . . ?
C28 N8 Cu3 108.4(3) . . ?
C15 N8 Cu3 108.4(3) . . ?
C16 N8 Cu3 111.4(3) . . ?
C18 N9 Cu3 121.0(3) . . ?
C18 N9 H9C 107.1 . . ?
Cu3 N9 H9C 107.1 . . ?
C18 N9 H9D 107.1 . . ?
Cu3 N9 H9D 107.1 . . ?
H9C N9 H9D 106.8 . . ?
C19 N10 Cu4 120.5(3) . . ?
C19 N10 H10C 107.2 . . ?
Cu4 N10 H10C 107.2 . . ?
C19 N10 H10D 107.2 . . ?
Cu4 N10 H10D 107.2 . . ?
H10C N10 H10D 106.8 . . ?
C30 N11 C22 111.4(4) 4_575 . ?
C30 N11 C21 112.3(4) 4_575 . ?
C22 N11 C21 105.8(4) . . ?
C30 N11 Cu4 106.9(3) 4_575 . ?
C22 N11 Cu4 111.0(3) . . ?
C21 N11 Cu4 109.6(3) . . ?
C24 N12 Cu4 117.2(4) . . ?
C24 N12 H12C 108.0 . . ?
Cu4 N12 H12C 108.0 . . ?
C24 N12 H12D 108.0 . . ?
Cu4 N12 H12D 108.0 . . ?
H12C N12 H12D 107.2 . . ?
C31 O1 Cu1 116.5(4) . . ?
C31 O1 Cu2 114.0(4) . . ?
Cu1 O1 Cu2 129.49(19) . . ?
C31 O2 Cu3 144.0(4) . . ?
C31 O3 Cu4 140.9(5) . . ?
H4H O4 H4F 109.5 . . ?
H5D O5 H5F 109.5 . . ?
H6H O6 H6E 108.0 . . ?

loop_
_geom_bond_atom_site_label_1
_geom_bond_atom_site_label_2
_geom_bond_distance
_geom_bond_site_symmetry_2
_geom_bond_publ_flag
Br1 Cu1 2.7828(7) . ?
Br1 Cu2 2.7889(8) . ?
Br2 Cu3 2.6838(7) . ?
Br2 Cu4 2.6839(8) . ?
C1 N1 1.475(6) . ?
C1 C2 1.516(9) . ?
C1 H1A 0.9700 . ?
C1 H1B 0.9700 . ?
C2 C3 1.506(8) . ?
C2 H2A 0.9700 . ?
C2 H2B 0.9700 . ?
C3 N2 1.490(5) . ?
C3 H3A 0.9700 . ?
C3 H3B 0.9700 . ?
C4 C5 1.483(9) . ?
C4 N2 1.514(5) . ?
C4 H4A 0.9700 . ?
C4 H4B 0.9700 . ?
C5 C6 1.515(8) . ?
C5 H5A 0.9700 . ?
C5 H5B 0.9700 . ?
C6 N3 1.470(5) . ?
C6 H6A 0.9700 . ?
C6 H6B 0.9700 . ?
C7 N4 1.475(5) . ?
C7 C8 1.523(8) . ?
C7 H7A 0.9700 . ?
C7 H7B 0.9700 . ?
C8 C9 1.514(8) . ?
C8 H8A 0.9700 . ?
C8 H8B 0.9700 . ?
C9 N5 1.475(5) . ?
C9 H9A 0.9700 . ?
C9 H9B 0.9700 . ?
C10 N5 1.498(5) . ?
C10 C11 1.512(8) . ?
C10 H10A 0.9700 . ?
C10 H10B 0.9700 . ?
C11 C12 1.514(8) . ?
C11 H11A 0.9700 . ?
C11 H11B 0.9700 . ?
C12 N6 1.487(6) . ?
C12 H12A 0.9700 . ?
C12 H12B 0.9700 . ?
C13 N7 1.478(5) . ?
C13 C14 1.520(8) . ?
C13 H13A 0.9700 . ?
C13 H13B 0.9700 . ?
C14 C15 1.522(8) . ?
C14 H14A 0.9700 . ?
C14 H14B 0.9700 . ?
C15 N8 1.497(5) . ?
C15 H15A 0.9700 . ?
C15 H15B 0.9700 . ?
C16 N8 1.504(5) . ?
C16 C17 1.513(8) . ?
C16 H16A 0.9700 . ?
C16 H16B 0.9700 . ?
C17 C18 1.522(7) . ?
C17 H17A 0.9700 . ?
C17 H17B 0.9700 . ?
C18 N9 1.475(5) . ?
C18 H18A 0.9700 . ?
C18 H18B 0.9700 . ?
C19 N10 1.485(6) . ?
C19 C20 1.517(8) . ?
C19 H19A 0.9700 . ?
C19 H19B 0.9700 . ?
C20 C21 1.475(6) . ?
C20 H20A 0.9700 . ?
C20 H20B 0.9700 . ?
C21 N11 1.510(6) . ?
C21 H21A 0.9700 . ?
C21 H21B 0.9700 . ?
C22 N11 1.493(7) . ?
C22 C23 1.507(8) . ?
C22 H22A 0.9700 . ?
C22 H22B 0.9700 . ?
C23 C24 1.509(8) . ?
C23 H23A 0.9700 . ?
C23 H23B 0.9700 . ?
C24 N12 1.489(7) . ?
C24 H24A 0.9700 . ?
C24 H24B 0.9700 . ?
C25 N2 1.492(7) . ?
C25 C26 1.533(7) . ?
C25 H25A 0.9700 . ?
C25 H25B 0.9700 . ?
C26 C27 1.521(7) . ?
C26 H26A 0.9700 . ?
C26 H26B 0.9700 . ?
C27 N5 1.512(7) 4_575 ?
C27 H27A 0.9700 . ?
C27 H27B 0.9700 . ?
C28 N8 1.490(7) . ?
C28 C29 1.531(8) . ?
C28 H28A 0.9700 . ?
C28 H28B 0.9700 . ?
C29 C30 1.530(7) . ?
C29 H29A 0.9700 . ?
C29 H29B 0.9700 . ?
C30 N11 1.489(7) 4_676 ?
C30 H30A 0.9700 . ?
C30 H30B 0.9700 . ?
C31 O2 1.234(8) . ?
C31 O3 1.249(8) . ?
C31 O1 1.252(8) . ?
Cl2 O24 1.364(5) . ?
Cl2 O22 1.379(5) . ?
Cl2 O21 1.408(5) . ?
Cl2 O23 1.431(5) . ?
Cl3 O34 1.342(5) . ?
Cl3 O31 1.348(5) . ?
Cl3 O33 1.364(5) . ?
Cl3 O32 1.381(5) . ?
Cl11 O13 1.377(5) . ?
Cl11 O11 1.402(5) . ?
Cl11 O12 1.438(4) . ?
Cl11 O14 1.444(5) . ?
Cu1 N3 1.987(4) . ?
Cu1 N1 2.001(5) . ?
Cu1 O1 2.068(4) . ?
Cu1 N2 2.085(4) . ?
Cu2 N6 1.984(4) . ?
Cu2 N4 1.995(5) . ?
Cu2 N5 2.085(4) . ?
Cu2 O1 2.101(4) . ?
Cu3 N9 1.977(4) . ?
Cu3 N7 1.985(5) . ?
Cu3 N8 2.101(5) . ?
Cu3 O2 2.129(5) . ?
Cu4 N10 1.983(4) . ?
Cu4 N12 1.992(4) . ?
Cu4 N11 2.100(4) . ?
Cu4 O3 2.132(4) . ?
N1 H1C 0.9000 . ?
N1 H1D 0.9000 . ?
N3 H3C 0.9000 . ?
N3 H3D 0.9000 . ?
N4 H4C 0.9000 . ?
N4 H4D 0.9000 . ?
N5 C27 1.512(7) 4_676 ?
N6 H6C 0.9000 . ?
N6 H6D 0.9000 . ?
N7 H7C 0.9000 . ?
N7 H7D 0.9000 . ?
N9 H9C 0.9000 . ?
N9 H9D 0.9000 . ?
N10 H10C 0.9000 . ?
N10 H10D 0.9000 . ?
N11 C30 1.489(7) 4_575 ?
N12 H12C 0.9000 . ?
N12 H12D 0.9000 . ?
O4 H4H 0.8499 . ?
O4 H4F 0.8500 . ?
O5 H5D 0.8499 . ?
O5 H5F 0.8501 . ?
O6 H6H 0.8500 . ?
O6 H6E 0.8502 . ?

loop_
_geom_hbond_atom_site_label_D
_geom_hbond_atom_site_label_H
_geom_hbond_atom_site_label_A
_geom_hbond_distance_DH
_geom_hbond_distance_HA
_geom_hbond_distance_DA
_geom_hbond_angle_DHA
_geom_hbond_site_symmetry_A
N1 H1C Br3 0.90 2.60 3.461(5) 160.0 .
N3 H3C O31 0.90 2.18 3.068(7) 169.6 .
N7 H7D O14 0.90 2.33 3.197(7) 161.2 .
N10 H10D Br3 0.90 2.59 3.451(4) 161.6 .
N12 H12C O14 0.90 2.25 3.100(6) 156.7 .
N12 H12D O31 0.90 2.17 3.067(7) 172.1 .
N10 H10D Br3 0.90 2.59 3.451(4) 161.6 .
N12 H12C O14 0.90 2.25 3.100(6) 156.7 .
O5 H5F O32 0.85 2.22 2.982(6) 149.8 .
O5 H5F O33 0.85 2.37 3.143(7) 150.8 .
O5 H5F Cl3 0.85 2.76 3.605(4) 179.3 .
N12 H12D O31 0.90 2.17 3.067(7) 172.1 .
O4 H4H Br1 0.85 2.56 3.410(3) 179.1 .
O4 H4H Br1 0.85 2.56 3.410(3) 179.1 .
N9 H9C Br3 0.90 2.57 3.425(4) 157.9 .
N3 H3D O14 0.90 2.24 3.101(6) 159.8 .
N6 H6D Br3 0.90 2.67 3.511(4) 156.5 .
N4 H4C O14 0.90 2.18 3.058(6) 164.5 .
N1 H1D O21 0.90 2.27 3.174(7) 178.8 4_675
N10 H10C O21 0.90 2.24 3.140(7) 177.4 4_675
N9 H9D O5 0.90 2.12 2.976(6) 158.2 4_676
N6 H6C O5 0.90 2.15 2.980(6) 153.3 4_676
N7 H7C O23 0.90 2.25 3.144(7) 170.6 1_655
N4 H4D O23 0.90 2.28 3.166(7) 167.7 1_655
O4 H4F Br3 0.85 2.59 3.335(3) 146.3 3_766
O5 H5D O4 0.85 2.16 2.815(6) 133.8 2_655
